data_7720509
loop_
_publ_author_name
'Hadjikakou, S. K.'
'Koufou, T. M.'
'Banti, C. N.'
'Tsoureas, N.'
'Raptopoulou, C. P.'
'Psycharis, V.'
'Mitsopoulou, C. A.'

_publ_section_title
;
 Chirality-controlled biomolecular recognition in Cu(I) metallodrugs: the
 first enantiomorphic CuP<sub>2</sub>O<sub>2</sub> systems with dual
 DNA/LOX activity.
;
_journal_issue 9
_journal_name_full 'Dalton transactions (Cambridge, England : 2003)'
_journal_page_first 3687
_journal_page_last 3702
_journal_paper_doi 10.1039/d5dt02906f
_journal_volume 55
_journal_year 2026
_chemical_formula_moiety 'C63 H63 Cu N O3 P3'
_chemical_formula_sum 'C63 H63 Cu N O3 P3'
_chemical_formula_weight 1038.59
_space_group_crystal_system monoclinic
_space_group_IT_number 14
_space_group_name_Hall '-P 2ybc'
_space_group_name_H-M_alt 'P 1 21/c 1'
_atom_sites_solution_hydrogens geom
_audit_creation_date 2025-09-03
_audit_creation_method
;
Olex2 1.5
(compiled 2025.07.13 svn.rb7424aed for OlexSys, GUI svn.r7314)
;
_audit_update_record
;
2025-09-10 deposited with the CCDC.	2026-01-12 downloaded from the CCDC.
;
_cell_angle_alpha 90
_cell_angle_beta 112.0060(10)
_cell_angle_gamma 90
_cell_formula_units_Z 4
_cell_length_a 22.0146(7)
_cell_length_b 10.9051(4)
_cell_length_c 23.8047(7)
_cell_measurement_reflns_used 9721
_cell_measurement_temperature 100.00
_cell_measurement_theta_max 28.197
_cell_measurement_theta_min 2.405
_cell_volume 5298.5(3)
_computing_cell_refinement 'SAINT V8.40B (Bruker AXS Inc, 2016)'
_computing_data_collection 'APEX4 (Bruker AXS, Inc, 2022)'
_computing_data_reduction 'SAINT V8.40B (Bruker AXS Inc, 2016)'
_computing_molecular_graphics 'Olex2 1.5 (Dolomanov et al., 2009)'
_computing_publication_material 'Olex2 1.5 (Dolomanov et al., 2009)'
_computing_structure_refinement 'SHELXL 2018/3 (Sheldrick, 2015)'
_computing_structure_solution 'SHELXT 2018/2 (Sheldrick, 2018)'
_diffrn_ambient_temperature 100.00
_diffrn_measured_fraction_theta_full 0.999
_diffrn_measured_fraction_theta_max 0.999
_diffrn_measurement_device_type 'D8-Venture with Photon-III'
_diffrn_measurement_method '/f and /w scans'
_diffrn_radiation_type MoK\a
_diffrn_radiation_wavelength 0.71073
_diffrn_reflns_av_R_equivalents 0.0724
_diffrn_reflns_av_unetI/netI 0.0315
_diffrn_reflns_Laue_measured_fraction_full 0.999
_diffrn_reflns_Laue_measured_fraction_max 0.999
_diffrn_reflns_limit_h_max 29
_diffrn_reflns_limit_h_min -29
_diffrn_reflns_limit_k_max 14
_diffrn_reflns_limit_k_min -14
_diffrn_reflns_limit_l_max 31
_diffrn_reflns_limit_l_min -29
_diffrn_reflns_number 154228
_diffrn_reflns_point_group_measured_fraction_full 0.999
_diffrn_reflns_point_group_measured_fraction_max 0.999
_diffrn_reflns_theta_full 25.242
_diffrn_reflns_theta_max 28.299
_diffrn_reflns_theta_min 2.155
_diffrn_source 'ImS Diamond'
_exptl_absorpt_coefficient_mu 0.550
_exptl_absorpt_correction_T_max 0.7457
_exptl_absorpt_correction_T_min 0.6140
_exptl_absorpt_correction_type multi-scan
_exptl_absorpt_process_details
;
SADABS-2016/2 (Bruker,2016/2) was used for absorption correction.
wR2(int) was 0.1694 before and 0.0823 after correction.
The Ratio of minimum to maximum transmission is 0.8234.
The \l/2 correction factor is Not present.
;
_exptl_crystal_colour yellow
_exptl_crystal_colour_primary yellow
_exptl_crystal_density_diffrn 1.302
_exptl_crystal_description block
_exptl_crystal_F_000 2184
_exptl_crystal_size_max 0.096
_exptl_crystal_size_mid 0.065
_exptl_crystal_size_min 0.05
_refine_diff_density_max 0.831
_refine_diff_density_min -0.516
_refine_diff_density_rms 0.060
_refine_ls_extinction_method none
_refine_ls_goodness_of_fit_ref 1.032
_refine_ls_hydrogen_treatment constr
_refine_ls_matrix_type full
_refine_ls_number_parameters 832
_refine_ls_number_reflns 13168
_refine_ls_number_restraints 84
_refine_ls_restrained_S_all 1.032
_refine_ls_R_factor_all 0.0538
_refine_ls_R_factor_gt 0.0409
_refine_ls_shift/su_max 0.002
_refine_ls_shift/su_mean 0.000
_refine_ls_structure_factor_coef Fsqd
_refine_ls_weighting_details 'w=1/[\s^2^(Fo^2^)+(0.0573P)^2^+3.0797P] where P=(Fo^2^+2Fc^2^)/3'
_refine_ls_weighting_scheme calc
_refine_ls_wR_factor_gt 0.1042
_refine_ls_wR_factor_ref 0.1133
_reflns_Friedel_coverage 0.000
_reflns_number_gt 10692
_reflns_number_total 13168
_reflns_threshold_expression 'I > 2\s(I)'
_cod_data_source_file d5dt02906f2.cif
_cod_data_source_block 2
_cod_database_code 7720509
_shelx_shelxl_version_number 2018/3
_shelx_space_group_comment
;
The symmetry employed for this shelxl refinement is uniquely defined
by the following loop, which should always be used as a source of
symmetry information in preference to the above space-group names.
They are only intended as comments.
;
_shelx_estimated_absorpt_t_max 0.973
_shelx_estimated_absorpt_t_min 0.949
_olex2_refinement_description
;
1. Fixed Uiso
 At 1.2 times of:
  All C(H) groups
 At 1.5 times of:
  All C(H,H,H) groups
2. Restrained distances
 C50-C55 \\sim C50A-C55A \\sim C55-C54 \\sim C55A-C54A \\sim C54-C53 \\sim
C54A-C53A \\sim C53-C52 ~
 C52A-C53A \\sim C52-C51 \\sim C52A-C51A \\sim C51-C50 \\sim C51A-C50A
 with sigma of 0.02
3. Uiso/Uaniso restraints and constraints
Uanis(C40A) \\sim Ueq: with sigma of 0.01 and sigma for terminal atoms of 0.01
Uanis(C36A) \\sim Ueq, Uanis(C36) \\sim Ueq: with sigma of 0.01 and sigma for
terminal atoms of 0.01
Uanis(C50) = Uanis(C50A)
Uanis(C43) = Uanis(C43A)
4. Others
 Sof(C43A)=Sof(C48A)=Sof(H48A)=Sof(C47A)=Sof(C46A)=Sof(H46A)=Sof(C45A)=
 Sof(H45A)=Sof(C44A)=Sof(H44A)=Sof(C49A)=Sof(H49D)=Sof(H49E)=Sof(H49F)=1-FVAR(1)
 Sof(C43)=Sof(C48)=Sof(H48)=Sof(C44)=Sof(H44)=Sof(C47)=Sof(C45)=Sof(H45)=
 Sof(C46)=Sof(H46)=Sof(C49)=Sof(H49A)=Sof(H49B)=Sof(H49C)=FVAR(1)
 Sof(C52A)=Sof(H52A)=Sof(C51A)=Sof(H51A)=Sof(C50A)=Sof(C55A)=Sof(H55A)=
 Sof(C54A)=Sof(C53A)=Sof(H53A)=Sof(C56A)=Sof(H56D)=Sof(H56E)=Sof(H56F)=1-FVAR(2)
 Sof(C50)=Sof(C51)=Sof(H51)=Sof(C55)=Sof(H55)=Sof(C52)=Sof(H52)=Sof(C53)=
 Sof(H53)=Sof(C54)=Sof(C56)=Sof(H56A)=Sof(H56B)=Sof(H56C)=FVAR(2)
 Sof(C41A)=Sof(H41A)=Sof(C40A)=Sof(C42A)=Sof(H42D)=Sof(H42E)=Sof(H42F)=
 Sof(C39A)=Sof(H39A)=Sof(C38A)=Sof(H38A)=Sof(C37A)=Sof(H37A)=Sof(C36A)=1-FVAR(3)
 Sof(C36)=Sof(C37)=Sof(H37)=Sof(C38)=Sof(H38)=Sof(C41)=Sof(H41)=Sof(C39)=
 Sof(H39)=Sof(C40)=Sof(C42)=Sof(H42A)=Sof(H42B)=Sof(H42C)=FVAR(3)
5.a Aromatic/amide H refined with riding coordinates:
 C6(H6), C16(H16), C30(H30), C20(H20), C9(H9), C2(H2), C4(H4), C5(H5),
 C10(H10), C19(H19), C13(H13), C18(H18), C34(H34), C11(H11), C013(H013),
 C23(H23), C27(H27), C51(H51), C017(H017), C32(H32), C26(H26), C33(H33),
 C25(H25), C37(H37), C48(H48), C01H(H01H), C01I(H01I), C55(H55), C52(H52),
 C53(H53), C38(H38), C44(H44), C41(H41), C45(H45), C46(H46), C39(H39),
 C48A(H48A), C46A(H46A), C45A(H45A), C44A(H44A), C52A(H52A), C51A(H51A),
 C55A(H55A), C53A(H53A), C41A(H41A), C39A(H39A), C38A(H38A), C37A(H37A)
5.b Idealised Me refined as rotating group:
 C7(H7A,H7B,H7C), C21(H21A,H21B,H21C), C14(H14A,H14B,H14C), C35(H35A,H35B,
 H35C), C01J(H01A,H01B,H01C), C28(H28A,H28B,H28C), C56(H56A,H56B,H56C),
 C42(H42A,H42B,H42C), C49(H49A,H49B,H49C), C49A(H49D,H49E,H49F), C56A(H56D,H56E,
 H56F), C42A(H42D,H42E,H42F)
;
_olex2_submission_special_instructions 'No special instructions were received'

loop_
_space_group_symop_operation_xyz
'x, y, z'
'-x, y+1/2, -z+1/2'
'-x, -y, -z'
'x, -y-1/2, z-1/2'

loop_
_atom_site_label
_atom_site_type_symbol
_atom_site_fract_x
_atom_site_fract_y
_atom_site_fract_z
_atom_site_U_iso_or_equiv
_atom_site_adp_type
_atom_site_occupancy
_atom_site_site_symmetry_order
_atom_site_calc_flag
_atom_site_refinement_flags_posn
_atom_site_refinement_flags_adp
_atom_site_refinement_flags_occupancy
_atom_site_disorder_assembly
_atom_site_disorder_group
Cu1 Cu 0.73743(2) 0.66291(2) 0.48191(2) 0.02324(7) Uani 1 1 d . . . . .
P3 P 0.74516(2) 0.80606(4) 0.55502(2) 0.02402(10) Uani 1 1 d . . . . .
P2 P 0.65217(2) 0.70729(5) 0.39065(2) 0.02792(11) Uani 1 1 d . . . . .
P1 P 0.83709(2) 0.59193(4) 0.48249(2) 0.02578(10) Uani 1 1 d . . . . .
O1 O 0.69554(9) 0.50739(14) 0.50679(7) 0.0476(4) Uani 1 1 d . . . . .
O3 O 0.72490(9) 0.49612(17) 0.60352(7) 0.0523(4) Uani 1 1 d . . . . .
N1 N 0.68270(8) 0.48109(15) 0.55267(8) 0.0334(4) Uani 1 1 d . . . . .
O2 O 0.62885(9) 0.43880(17) 0.54465(11) 0.0671(6) Uani 1 1 d . . . . .
C1 C 0.87200(9) 0.45170(17) 0.52437(8) 0.0276(4) Uani 1 1 d . . . . .
C15 C 0.90201(9) 0.70598(17) 0.51509(8) 0.0274(4) Uani 1 1 d . . . . .
C6 C 0.91653(9) 0.37881(18) 0.50991(9) 0.0314(4) Uani 1 1 d . . . . .
H6 H 0.929472 0.401531 0.477502 0.038 Uiso 1 1 calc R U . . .
C16 C 0.95780(9) 0.68532(18) 0.56660(9) 0.0294(4) Uani 1 1 d . . . . .
H16 H 0.965316 0.606247 0.584655 0.035 Uiso 1 1 calc R U . . .
C30 C 0.62717(9) 0.73347(17) 0.56128(8) 0.0270(4) Uani 1 1 d . . . . .
H30 H 0.616701 0.709264 0.520378 0.032 Uiso 1 1 calc R U . . .
C20 C 0.89179(10) 0.82207(18) 0.48880(9) 0.0314(4) Uani 1 1 d . . . . .
H20 H 0.854296 0.836766 0.453133 0.038 Uiso 1 1 calc R U . . .
C31 C 0.58165(10) 0.7140(2) 0.58805(9) 0.0364(4) Uani 1 1 d . . . . .
C9 C 0.89154(10) 0.60196(19) 0.39141(9) 0.0334(4) Uani 1 1 d . . . . .
H9 H 0.927179 0.646251 0.419487 0.040 Uiso 1 1 calc R U . . .
C2 C 0.85399(9) 0.41671(18) 0.57227(9) 0.0305(4) Uani 1 1 d . . . . .
H2 H 0.823753 0.465925 0.582094 0.037 Uiso 1 1 calc R U . . .
C4 C 0.92327(9) 0.24015(19) 0.59085(10) 0.0345(4) Uani 1 1 d . . . . .
H4 H 0.940995 0.167984 0.613390 0.041 Uiso 1 1 calc R U . . .
C29 C 0.68766(9) 0.78751(17) 0.59291(8) 0.0261(3) Uani 1 1 d . . . . .
C5 C 0.94163(10) 0.27334(19) 0.54310(10) 0.0360(4) Uani 1 1 d . . . . .
H5 H 0.971544 0.223534 0.533113 0.043 Uiso 1 1 calc R U . . .
C8 C 0.84099(9) 0.56095(18) 0.40831(9) 0.0297(4) Uani 1 1 d . . . . .
C10 C 0.89001(10) 0.5783(2) 0.33353(10) 0.0376(4) Uani 1 1 d . . . . .
H10 H 0.924371 0.607366 0.322048 0.045 Uiso 1 1 calc R U . . .
C19 C 0.93567(10) 0.91620(18) 0.51407(10) 0.0346(4) Uani 1 1 d . . . . .
H19 H 0.928094 0.995363 0.496112 0.042 Uiso 1 1 calc R U . . .
C3 C 0.87917(10) 0.31146(18) 0.60609(9) 0.0325(4) Uani 1 1 d . . . . .
C17 C 1.00311(9) 0.77948(19) 0.59227(9) 0.0320(4) Uani 1 1 d . . . . .
C12 C 0.78838(10) 0.4677(2) 0.30855(9) 0.0348(4) Uani 1 1 d . . . . .
C13 C 0.78968(9) 0.49415(19) 0.36641(9) 0.0320(4) Uani 1 1 d . . . . .
H13 H 0.754900 0.466111 0.377572 0.038 Uiso 1 1 calc R U . . .
C18 C 0.99088(10) 0.89443(19) 0.56585(10) 0.0351(4) Uani 1 1 d . . . . .
H18 H 1.020678 0.959483 0.583372 0.042 Uiso 1 1 calc R U . . .
C34 C 0.70249(10) 0.8248(2) 0.65279(9) 0.0365(5) Uani 1 1 d . . . . .
H34 H 0.743629 0.861682 0.674953 0.044 Uiso 1 1 calc R U . . .
C7 C 0.85787(12) 0.2746(2) 0.65694(10) 0.0429(5) Uani 1 1 d . . . . .
H7A H 0.895850 0.274883 0.695282 0.064 Uiso 1 1 calc R U . . .
H7B H 0.838870 0.192073 0.649202 0.064 Uiso 1 1 calc R U . . .
H7C H 0.825028 0.332768 0.659387 0.064 Uiso 1 1 calc R U . . .
C21 C 1.06398(10) 0.7551(2) 0.64773(11) 0.0430(5) Uani 1 1 d . . . . .
H21A H 1.098025 0.720092 0.635329 0.065 Uiso 1 1 calc R U . . .
H21B H 1.053619 0.697177 0.674344 0.065 Uiso 1 1 calc R U . . .
H21C H 1.079756 0.832155 0.669479 0.065 Uiso 1 1 calc R U . . .
C36 C 0.5805(6) 0.7916(6) 0.3988(5) 0.0300(15) Uani 0.618(6) 1 d . U P A 1
C50 C 0.8237(5) 0.8163(8) 0.6153(4) 0.0223(10) Uani 0.651(14) 1 d D . P B 1
C11 C 0.83875(10) 0.5126(2) 0.29253(9) 0.0370(4) Uani 1 1 d . . . . .
H11 H 0.837974 0.497921 0.252923 0.044 Uiso 1 1 calc R U . . .
C00Z C 0.73550(10) 0.96573(17) 0.53038(9) 0.0318(4) Uani 1 1 d . . . . .
C22 C 0.61555(9) 0.5778(2) 0.34054(8) 0.0318(4) Uani 1 1 d . . . . .
C011 C 0.75535(11) 1.1198(2) 0.46494(10) 0.0439(5) Uani 1 1 d . . . . .
C14 C 0.73356(11) 0.3920(2) 0.26484(10) 0.0466(5) Uani 1 1 d . . . . .
H14A H 0.746936 0.305729 0.267916 0.070 Uiso 1 1 calc R U . . .
H14B H 0.723768 0.421146 0.223428 0.070 Uiso 1 1 calc R U . . .
H14C H 0.694405 0.399880 0.274822 0.070 Uiso 1 1 calc R U . . .
C013 C 0.75621(10) 0.99877(18) 0.48406(9) 0.0356(4) Uani 1 1 d . . . . .
H013 H 0.771535 0.936582 0.464707 0.043 Uiso 1 1 calc R U . . .
C23 C 0.61764(10) 0.4618(2) 0.36516(10) 0.0381(5) Uani 1 1 d . . . . .
H23 H 0.639104 0.450562 0.407639 0.046 Uiso 1 1 calc R U . . .
C27 C 0.58326(10) 0.5942(2) 0.27809(9) 0.0382(5) Uani 1 1 d . . . . .
H27 H 0.580674 0.673436 0.260723 0.046 Uiso 1 1 calc R U . . .
C51 C 0.8623(4) 0.9216(8) 0.6300(4) 0.0290(14) Uani 0.651(14) 1 d D . P B 1
H51 H 0.847818 0.993804 0.606398 0.035 Uiso 0.651(14) 1 calc R U P B 1
C017 C 0.71061(12) 1.0558(2) 0.55703(11) 0.0447(5) Uani 1 1 d . . . . .
H017 H 0.695552 1.035148 0.588363 0.054 Uiso 1 1 calc R U . . .
C35 C 0.51766(11) 0.6501(3) 0.55392(11) 0.0498(6) Uani 1 1 d . . . . .
H35A H 0.498489 0.621041 0.582604 0.075 Uiso 1 1 calc R U . . .
H35B H 0.525492 0.580073 0.531701 0.075 Uiso 1 1 calc R U . . .
H35C H 0.487407 0.707494 0.525278 0.075 Uiso 1 1 calc R U . . .
C43 C 0.6660(3) 0.8192(8) 0.3405(4) 0.0267(10) Uani 0.669(6) 1 d . . P A 1
C32 C 0.59766(11) 0.7530(3) 0.64754(10) 0.0496(6) Uani 1 1 d . . . . .
H32 H 0.567057 0.741752 0.666561 0.060 Uiso 1 1 calc R U . . .
C26 C 0.55505(11) 0.4944(3) 0.24167(10) 0.0473(6) Uani 1 1 d . . . . .
H26 H 0.533395 0.505232 0.199190 0.057 Uiso 1 1 calc R U . . .
C33 C 0.65766(11) 0.8081(3) 0.67963(9) 0.0493(6) Uani 1 1 d . . . . .
H33 H 0.667677 0.834269 0.720181 0.059 Uiso 1 1 calc R U . . .
C25 C 0.55818(10) 0.3797(3) 0.26655(11) 0.0492(6) Uani 1 1 d . . . . .
H25 H 0.539119 0.312028 0.240885 0.059 Uiso 1 1 calc R U . . .
C37 C 0.5884(6) 0.9065(10) 0.4200(4) 0.0407(19) Uani 0.618(6) 1 d . . P A 1
H37 H 0.628880 0.947987 0.429068 0.049 Uiso 0.618(6) 1 calc R U P A 1
C48 C 0.7277(3) 0.8211(6) 0.3358(4) 0.0310(12) Uani 0.669(6) 1 d . . P A 1
H48 H 0.760808 0.766871 0.360214 0.037 Uiso 0.669(6) 1 calc R U P A 1
C24 C 0.58872(10) 0.3611(2) 0.32855(11) 0.0451(5) Uani 1 1 d . . . . .
C01H C 0.73081(14) 1.2081(2) 0.49288(12) 0.0551(7) Uani 1 1 d . . . . .
H01H H 0.729816 1.291463 0.481037 0.066 Uiso 1 1 calc R U . . .
C01I C 0.70791(15) 1.1769(2) 0.53744(13) 0.0588(7) Uani 1 1 d . . . . .
H01I H 0.690088 1.238437 0.554997 0.071 Uiso 1 1 calc R U . . .
C01J C 0.77987(14) 1.1523(2) 0.41574(13) 0.0586(7) Uani 1 1 d . . . . .
H01A H 0.827872 1.150144 0.432082 0.088 Uiso 1 1 calc R U . . .
H01B H 0.764847 1.234842 0.400557 0.088 Uiso 1 1 calc R U . . .
H01C H 0.762876 1.093115 0.382516 0.088 Uiso 1 1 calc R U . . .
C55 C 0.8483(3) 0.7120(8) 0.6498(3) 0.0312(14) Uani 0.651(14) 1 d D . P B 1
H55 H 0.822554 0.639437 0.640175 0.037 Uiso 0.651(14) 1 calc R U P B 1
C52 C 0.9218(4) 0.9214(7) 0.6790(4) 0.0373(15) Uani 0.651(14) 1 d D . P B 1
H52 H 0.947014 0.994531 0.689545 0.045 Uiso 0.651(14) 1 calc R U P B 1
C53 C 0.9445(4) 0.8170(8) 0.7121(3) 0.0354(15) Uani 0.651(14) 1 d D . P B 1
H53 H 0.985266 0.818830 0.745421 0.042 Uiso 0.651(14) 1 calc R U P B 1
C38 C 0.5341(5) 0.9663(6) 0.4289(4) 0.057(2) Uani 0.618(6) 1 d . . P A 1
H38 H 0.539344 1.045842 0.446390 0.069 Uiso 0.618(6) 1 calc R U P A 1
C44 C 0.6193(3) 0.9038(6) 0.3054(3) 0.0361(11) Uani 0.669(6) 1 d . . P A 1
H44 H 0.577440 0.906953 0.308318 0.043 Uiso 0.669(6) 1 calc R U P A 1
C28 C 0.59138(13) 0.2353(3) 0.35584(15) 0.0634(8) Uani 1 1 d . . . . .
H28A H 0.625837 0.186819 0.349654 0.095 Uiso 1 1 calc R U . . .
H28B H 0.549058 0.194288 0.336239 0.095 Uiso 1 1 calc R U . . .
H28C H 0.600991 0.243202 0.399342 0.095 Uiso 1 1 calc R U . . .
C54 C 0.9090(3) 0.7083(6) 0.6980(2) 0.0335(12) Uani 0.651(14) 1 d D . P B 1
C47 C 0.7417(3) 0.9005(5) 0.2961(3) 0.0402(11) Uani 0.669(6) 1 d . . P A 1
C41 C 0.5206(2) 0.7348(5) 0.38193(19) 0.0356(9) Uani 0.618(6) 1 d . . P A 1
H41 H 0.516422 0.653613 0.366425 0.043 Uiso 0.618(6) 1 calc R U P A 1
C45 C 0.6336(3) 0.9832(4) 0.26632(19) 0.0451(10) Uani 0.669(6) 1 d . . P A 1
H45 H 0.601370 1.039914 0.242662 0.054 Uiso 0.669(6) 1 calc R U P A 1
C46 C 0.6940(3) 0.9803(5) 0.2617(2) 0.0472(11) Uani 0.669(6) 1 d . . P A 1
H46 H 0.702915 1.034092 0.234306 0.057 Uiso 0.669(6) 1 calc R U P A 1
C39 C 0.4743(3) 0.9063(6) 0.4117(2) 0.0504(13) Uani 0.618(6) 1 d . . P A 1
H39 H 0.438691 0.945988 0.417457 0.060 Uiso 0.618(6) 1 calc R U P A 1
C40 C 0.4652(2) 0.7908(6) 0.3865(2) 0.0440(10) Uani 0.618(6) 1 d . . P A 1
C56 C 0.9349(3) 0.5905(5) 0.7317(2) 0.0532(16) Uani 0.651(14) 1 d . . P B 1
H56A H 0.899886 0.528989 0.720209 0.080 Uiso 0.651(14) 1 calc R U P B 1
H56B H 0.950198 0.605551 0.775439 0.080 Uiso 0.651(14) 1 calc R U P B 1
H56C H 0.971377 0.560443 0.721436 0.080 Uiso 0.651(14) 1 calc R U P B 1
C42 C 0.3992(2) 0.7289(5) 0.3624(3) 0.0635(14) Uani 0.618(6) 1 d . . P A 1
H42A H 0.380702 0.734572 0.318125 0.095 Uiso 0.618(6) 1 calc R U P A 1
H42B H 0.369802 0.769430 0.378979 0.095 Uiso 0.618(6) 1 calc R U P A 1
H42C H 0.404208 0.642472 0.374573 0.095 Uiso 0.618(6) 1 calc R U P A 1
C49 C 0.80801(19) 0.8964(4) 0.2906(2) 0.0575(12) Uani 0.669(6) 1 d . . P A 1
H49A H 0.840132 0.859076 0.327070 0.086 Uiso 0.669(6) 1 calc R U P A 1
H49B H 0.821893 0.979979 0.286004 0.086 Uiso 0.669(6) 1 calc R U P A 1
H49C H 0.804898 0.847590 0.255034 0.086 Uiso 0.669(6) 1 calc R U P A 1
C43A C 0.6818(7) 0.809(2) 0.3410(9) 0.0267(10) Uani 0.331(6) 1 d . . P A 2
C48A C 0.6388(5) 0.8904(11) 0.3013(5) 0.0298(19) Uani 0.331(6) 1 d . . P A 2
H48A H 0.596007 0.901061 0.301393 0.036 Uiso 0.331(6) 1 calc R U P A 2
C47A C 0.6587(6) 0.9576(8) 0.2608(3) 0.0337(17) Uani 0.331(6) 1 d . . P A 2
C46A C 0.7207(5) 0.9391(9) 0.2620(4) 0.0364(17) Uani 0.331(6) 1 d . . P A 2
H46A H 0.734604 0.983119 0.234480 0.044 Uiso 0.331(6) 1 calc R U P A 2
C45A C 0.7629(5) 0.8594(10) 0.3014(4) 0.039(2) Uani 0.331(6) 1 d . . P A 2
H45A H 0.806078 0.849937 0.302034 0.047 Uiso 0.331(6) 1 calc R U P A 2
C44A C 0.7426(7) 0.7908(13) 0.3415(7) 0.026(2) Uani 0.331(6) 1 d . . P A 2
H44A H 0.771259 0.733091 0.368404 0.032 Uiso 0.331(6) 1 calc R U P A 2
C49A C 0.6113(4) 1.0425(7) 0.2152(3) 0.047(2) Uani 0.331(6) 1 d . . P A 2
H49D H 0.566404 1.020944 0.210340 0.071 Uiso 0.331(6) 1 calc R U P A 2
H49E H 0.616378 1.034320 0.176218 0.071 Uiso 0.331(6) 1 calc R U P A 2
H49F H 0.620421 1.127308 0.229512 0.071 Uiso 0.331(6) 1 calc R U P A 2
C52A C 0.9297(6) 0.8771(14) 0.6863(7) 0.036(3) Uani 0.349(14) 1 d D . P B 2
H52A H 0.961901 0.939590 0.694345 0.043 Uiso 0.349(14) 1 calc R U P B 2
C51A C 0.8697(8) 0.8899(14) 0.6376(9) 0.034(3) Uani 0.349(14) 1 d D . P B 2
H51A H 0.860382 0.961776 0.613269 0.041 Uiso 0.349(14) 1 calc R U P B 2
C50A C 0.8248(10) 0.7969(15) 0.6256(8) 0.0223(10) Uani 0.349(14) 1 d D . P B 2
C55A C 0.8375(6) 0.6929(13) 0.6598(6) 0.029(3) Uani 0.349(14) 1 d D . P B 2
H55A H 0.807059 0.626979 0.649602 0.035 Uiso 0.349(14) 1 calc R U P B 2
C54A C 0.8959(5) 0.6852(11) 0.7101(6) 0.038(2) Uani 0.349(14) 1 d D . P B 2
C53A C 0.9419(7) 0.7761(14) 0.7220(7) 0.034(3) Uani 0.349(14) 1 d D . P B 2
H53A H 0.982525 0.768263 0.755271 0.041 Uiso 0.349(14) 1 calc R U P B 2
C56A C 0.9094(6) 0.5762(9) 0.7513(6) 0.060(3) Uani 0.349(14) 1 d . . P B 2
H56D H 0.867862 0.538622 0.748309 0.089 Uiso 0.349(14) 1 calc R U P B 2
H56E H 0.933686 0.602284 0.793111 0.089 Uiso 0.349(14) 1 calc R U P B 2
H56F H 0.935478 0.516282 0.739280 0.089 Uiso 0.349(14) 1 calc R U P B 2
C41A C 0.5782(10) 0.877(2) 0.4212(9) 0.048(4) Uani 0.382(6) 1 d . . P A 2
H41A H 0.616141 0.927028 0.430714 0.057 Uiso 0.382(6) 1 calc R U P A 2
C40A C 0.5252(7) 0.9240(9) 0.4290(6) 0.039(2) Uani 0.382(6) 1 d . U P A 2
C42A C 0.5229(4) 1.0549(7) 0.4438(3) 0.060(2) Uani 0.382(6) 1 d . . P A 2
H42D H 0.565454 1.079937 0.473750 0.089 Uiso 0.382(6) 1 calc R U P A 2
H42E H 0.488901 1.067449 0.460582 0.089 Uiso 0.382(6) 1 calc R U P A 2
H42F H 0.512669 1.104239 0.407011 0.089 Uiso 0.382(6) 1 calc R U P A 2
C39A C 0.4726(4) 0.8437(10) 0.4178(4) 0.0419(18) Uani 0.382(6) 1 d . . P A 2
H39A H 0.434196 0.875255 0.421749 0.050 Uiso 0.382(6) 1 calc R U P A 2
C38A C 0.4720(3) 0.7259(9) 0.4019(4) 0.0496(18) Uani 0.382(6) 1 d . . P A 2
H38A H 0.435622 0.675061 0.398175 0.060 Uiso 0.382(6) 1 calc R U P A 2
C37A C 0.5247(3) 0.6792(8) 0.3911(3) 0.0332(14) Uani 0.382(6) 1 d . . P A 2
H37A H 0.524134 0.596442 0.378464 0.040 Uiso 0.382(6) 1 calc R U P A 2
C36A C 0.5797(8) 0.7540(10) 0.3989(7) 0.024(2) Uani 0.382(6) 1 d . U P A 2

loop_
_atom_site_aniso_label
_atom_site_aniso_U_11
_atom_site_aniso_U_22
_atom_site_aniso_U_33
_atom_site_aniso_U_23
_atom_site_aniso_U_13
_atom_site_aniso_U_12
Cu1 0.02238(11) 0.02492(12) 0.02150(11) -0.00070(8) 0.00718(8) 0.00001(8)
P3 0.0238(2) 0.0226(2) 0.0240(2) -0.00139(16) 0.00713(17) 0.00300(16)
P2 0.0229(2) 0.0389(3) 0.0199(2) 0.00303(18) 0.00571(17) -0.00156(19)
P1 0.0233(2) 0.0268(2) 0.0294(2) -0.00413(18) 0.01247(18) -0.00403(17)
O1 0.0780(12) 0.0296(8) 0.0413(8) -0.0019(6) 0.0294(8) -0.0150(8)
O3 0.0536(10) 0.0628(11) 0.0368(8) 0.0032(8) 0.0126(7) 0.0224(9)
N1 0.0331(8) 0.0256(8) 0.0429(9) 0.0058(7) 0.0160(7) 0.0035(7)
O2 0.0402(9) 0.0456(10) 0.1254(19) -0.0133(11) 0.0422(11) -0.0111(8)
C1 0.0232(8) 0.0259(9) 0.0340(9) -0.0068(7) 0.0111(7) -0.0053(7)
C15 0.0251(8) 0.0290(9) 0.0320(9) -0.0051(7) 0.0153(7) -0.0051(7)
C6 0.0271(9) 0.0292(9) 0.0407(10) -0.0067(8) 0.0160(8) -0.0042(7)
C16 0.0265(9) 0.0298(9) 0.0341(9) -0.0057(7) 0.0139(7) -0.0036(7)
C30 0.0257(8) 0.0318(9) 0.0197(7) -0.0006(7) 0.0041(6) 0.0042(7)
C20 0.0314(9) 0.0316(10) 0.0345(10) -0.0025(8) 0.0161(8) -0.0037(8)
C31 0.0269(9) 0.0510(12) 0.0295(9) -0.0021(9) 0.0085(8) -0.0024(9)
C9 0.0277(9) 0.0395(11) 0.0361(10) -0.0037(8) 0.0154(8) -0.0034(8)
C2 0.0257(9) 0.0300(9) 0.0370(10) -0.0042(8) 0.0133(8) -0.0030(7)
C4 0.0285(9) 0.0278(9) 0.0428(11) -0.0030(8) 0.0085(8) -0.0026(7)
C29 0.0238(8) 0.0315(9) 0.0212(8) 0.0006(7) 0.0063(6) 0.0056(7)
C5 0.0269(9) 0.0303(10) 0.0518(12) -0.0103(9) 0.0159(9) -0.0021(8)
C8 0.0281(9) 0.0327(10) 0.0311(9) -0.0043(8) 0.0143(7) -0.0022(7)
C10 0.0333(10) 0.0475(12) 0.0387(10) 0.0024(9) 0.0211(9) 0.0016(9)
C19 0.0398(11) 0.0279(9) 0.0428(11) -0.0028(8) 0.0231(9) -0.0060(8)
C3 0.0287(9) 0.0319(10) 0.0352(10) -0.0021(8) 0.0100(8) -0.0050(7)
C17 0.0261(9) 0.0350(10) 0.0375(10) -0.0102(8) 0.0148(8) -0.0047(8)
C12 0.0297(9) 0.0387(11) 0.0327(10) -0.0047(8) 0.0080(8) 0.0035(8)
C13 0.0274(9) 0.0354(10) 0.0353(10) -0.0051(8) 0.0142(8) -0.0035(8)
C18 0.0345(10) 0.0335(10) 0.0430(11) -0.0126(9) 0.0212(9) -0.0114(8)
C34 0.0277(9) 0.0542(13) 0.0232(9) -0.0059(8) 0.0044(7) -0.0014(9)
C7 0.0445(12) 0.0435(12) 0.0421(11) 0.0058(10) 0.0178(10) 0.0019(10)
C21 0.0306(10) 0.0449(12) 0.0471(12) -0.0112(10) 0.0071(9) -0.0059(9)
C36 0.034(2) 0.027(4) 0.025(2) 0.004(3) 0.0070(15) 0.010(3)
C50 0.0235(9) 0.026(3) 0.017(3) 0.0032(16) 0.0067(19) 0.0049(18)
C11 0.0355(10) 0.0464(12) 0.0304(9) 0.0005(9) 0.0138(8) 0.0087(9)
C00Z 0.0332(10) 0.0239(9) 0.0341(9) -0.0032(7) 0.0079(8) 0.0018(7)
C22 0.0203(8) 0.0476(12) 0.0259(8) -0.0017(8) 0.0069(7) -0.0065(8)
C011 0.0456(12) 0.0303(11) 0.0413(11) 0.0045(9) -0.0003(10) -0.0100(9)
C14 0.0388(12) 0.0570(15) 0.0383(11) -0.0146(10) 0.0080(9) -0.0015(10)
C013 0.0401(11) 0.0252(9) 0.0378(10) 0.0001(8) 0.0102(8) -0.0032(8)
C23 0.0267(9) 0.0484(12) 0.0336(10) -0.0017(9) 0.0049(8) -0.0099(9)
C27 0.0284(9) 0.0571(14) 0.0257(9) -0.0016(9) 0.0061(8) 0.0008(9)
C51 0.023(2) 0.034(4) 0.026(2) 0.006(2) 0.0045(15) -0.003(2)
C017 0.0559(14) 0.0313(11) 0.0419(11) -0.0037(9) 0.0127(10) 0.0119(10)
C35 0.0341(11) 0.0701(17) 0.0456(12) -0.0145(12) 0.0155(10) -0.0133(11)
C43 0.019(3) 0.039(2) 0.0218(9) 0.0022(12) 0.008(2) 0.001(2)
C32 0.0340(11) 0.0881(19) 0.0296(10) -0.0051(11) 0.0153(9) -0.0080(12)
C26 0.0342(11) 0.0673(16) 0.0302(10) -0.0106(10) 0.0004(8) 0.0020(11)
C33 0.0354(11) 0.0894(19) 0.0215(9) -0.0087(11) 0.0089(8) -0.0057(12)
C25 0.0256(10) 0.0596(15) 0.0504(13) -0.0213(12) 0.0005(9) -0.0028(10)
C37 0.046(4) 0.046(5) 0.025(3) 0.009(3) 0.007(2) 0.022(3)
C48 0.030(3) 0.031(3) 0.032(2) 0.0045(19) 0.011(2) 0.0055(18)
C24 0.0240(10) 0.0492(13) 0.0541(13) -0.0087(11) 0.0054(9) -0.0072(9)
C01H 0.0684(17) 0.0233(10) 0.0514(14) 0.0016(10) -0.0030(12) -0.0007(10)
C01I 0.0794(19) 0.0293(12) 0.0553(15) -0.0077(10) 0.0113(14) 0.0180(12)
C01J 0.0602(16) 0.0467(14) 0.0587(15) 0.0172(12) 0.0106(13) -0.0171(12)
C55 0.030(3) 0.032(3) 0.029(2) 0.0013(18) 0.0073(17) 0.002(2)
C52 0.026(2) 0.045(4) 0.037(2) 0.002(3) 0.0061(17) -0.005(3)
C53 0.0228(19) 0.053(5) 0.027(3) 0.007(3) 0.006(2) 0.004(3)
C38 0.086(5) 0.039(4) 0.034(2) 0.010(3) 0.007(3) 0.033(4)
C44 0.025(3) 0.054(3) 0.0294(18) 0.0140(16) 0.0109(18) 0.010(2)
C28 0.0439(14) 0.0468(15) 0.081(2) -0.0050(14) 0.0018(13) -0.0141(11)
C54 0.026(2) 0.049(3) 0.025(2) 0.0056(19) 0.0090(17) 0.012(2)
C47 0.039(3) 0.038(3) 0.052(3) 0.009(2) 0.026(3) 0.0018(18)
C41 0.039(2) 0.034(2) 0.0357(19) 0.0139(18) 0.0167(15) 0.0077(19)
C45 0.042(2) 0.051(3) 0.045(2) 0.0215(18) 0.0188(19) 0.0173(19)
C46 0.049(3) 0.051(3) 0.051(2) 0.0212(19) 0.030(2) 0.014(2)
C39 0.052(3) 0.062(4) 0.040(2) 0.018(2) 0.020(2) 0.032(3)
C40 0.045(2) 0.049(3) 0.039(2) 0.016(2) 0.0180(18) 0.013(2)
C56 0.045(3) 0.072(3) 0.036(2) 0.0139(19) 0.0073(18) 0.028(2)
C42 0.045(2) 0.069(3) 0.089(4) 0.017(3) 0.040(2) 0.007(2)
C49 0.047(2) 0.060(2) 0.082(3) 0.022(2) 0.044(2) 0.0071(18)
C43A 0.019(3) 0.039(2) 0.0218(9) 0.0022(12) 0.008(2) 0.001(2)
C48A 0.017(4) 0.045(4) 0.029(3) -0.002(3) 0.010(3) 0.004(4)
C47A 0.033(5) 0.041(4) 0.029(3) 0.011(3) 0.012(3) 0.021(4)
C46A 0.036(5) 0.040(4) 0.037(4) 0.012(4) 0.018(3) 0.007(3)
C45A 0.034(5) 0.050(6) 0.035(4) 0.008(4) 0.014(4) 0.004(4)
C44A 0.021(5) 0.035(6) 0.024(4) 0.008(4) 0.009(4) 0.005(3)
C49A 0.060(5) 0.048(4) 0.033(3) 0.018(3) 0.016(3) 0.024(3)
C52A 0.021(5) 0.041(8) 0.041(7) -0.014(6) 0.007(4) -0.009(5)
C51A 0.041(6) 0.029(6) 0.033(6) 0.001(4) 0.015(4) 0.002(4)
C50A 0.0235(9) 0.026(3) 0.017(3) 0.0032(16) 0.0067(19) 0.0049(18)
C55A 0.018(4) 0.020(4) 0.040(6) 0.010(3) -0.002(3) 0.001(3)
C54A 0.026(4) 0.048(5) 0.038(5) -0.002(4) 0.010(3) -0.002(3)
C53A 0.027(4) 0.050(8) 0.022(4) 0.001(5) 0.004(3) 0.007(5)
C56A 0.042(5) 0.069(6) 0.055(6) 0.014(4) 0.003(4) 0.021(4)
C41A 0.033(5) 0.065(10) 0.047(6) 0.041(6) 0.017(4) 0.009(5)
C40A 0.056(5) 0.036(5) 0.032(3) 0.022(4) 0.023(3) 0.025(4)
C42A 0.083(5) 0.053(4) 0.041(3) 0.005(3) 0.021(3) 0.036(4)
C39A 0.037(3) 0.046(5) 0.041(4) 0.023(4) 0.013(3) 0.017(4)
C38A 0.041(3) 0.055(5) 0.063(5) 0.019(4) 0.031(3) 0.008(3)
C37A 0.031(3) 0.034(4) 0.041(3) 0.005(3) 0.021(3) 0.000(3)
C36A 0.029(3) 0.026(5) 0.016(3) 0.005(4) 0.007(2) 0.009(4)

loop_
_atom_type_symbol
_atom_type_description
_atom_type_scat_dispersion_real
_atom_type_scat_dispersion_imag
_atom_type_scat_source
C C 0.0033 0.0016 'International Tables Vol C Tables 4.2.6.8 and 6.1.1.4'
H H 0.0000 0.0000 'International Tables Vol C Tables 4.2.6.8 and 6.1.1.4'
Cu Cu 0.3201 1.2651 'International Tables Vol C Tables 4.2.6.8 and 6.1.1.4'
N N 0.0061 0.0033 'International Tables Vol C Tables 4.2.6.8 and 6.1.1.4'
O O 0.0106 0.0060 'International Tables Vol C Tables 4.2.6.8 and 6.1.1.4'
P P 0.1023 0.0942 'International Tables Vol C Tables 4.2.6.8 and 6.1.1.4'

loop_
_geom_angle_atom_site_label_1
_geom_angle_atom_site_label_2
_geom_angle_atom_site_label_3
_geom_angle
_geom_angle_site_symmetry_1
_geom_angle_site_symmetry_3
_geom_angle_publ_flag
P3 Cu1 P2 111.762(19) . . ?
P3 Cu1 P1 114.872(18) . . ?
P1 Cu1 P2 120.299(19) . . ?
O1 Cu1 P3 104.41(4) . . ?
O1 Cu1 P2 98.29(5) . . ?
O1 Cu1 P1 103.93(5) . . ?
C29 P3 Cu1 115.61(6) . . ?
C29 P3 C00Z 104.27(9) . . ?
C29 P3 C50A 97.9(6) . . ?
C50 P3 Cu1 115.2(4) . . ?
C50 P3 C29 104.6(3) . . ?
C50 P3 C00Z 99.2(3) . . ?
C00Z P3 Cu1 116.01(7) . . ?
C00Z P3 C50A 106.8(5) . . ?
C50A P3 Cu1 114.3(7) . . ?
C36 P2 Cu1 114.5(3) . . ?
C22 P2 Cu1 116.90(7) . . ?
C22 P2 C36 105.1(3) . . ?
C22 P2 C43A 102.3(6) . . ?
C43 P2 Cu1 118.7(2) . . ?
C43 P2 C36 95.3(3) . . ?
C43 P2 C22 103.4(3) . . ?
C43A P2 Cu1 110.9(5) . . ?
C36A P2 Cu1 113.9(5) . . ?
C36A P2 C22 95.7(5) . . ?
C36A P2 C43A 116.0(6) . . ?
C1 P1 Cu1 119.01(6) . . ?
C1 P1 C15 103.57(9) . . ?
C1 P1 C8 102.07(9) . . ?
C15 P1 Cu1 111.19(6) . . ?
C8 P1 Cu1 116.20(6) . . ?
C8 P1 C15 102.86(8) . . ?
N1 O1 Cu1 133.43(13) . . ?
O3 N1 O1 119.41(18) . . ?
O2 N1 O1 118.1(2) . . ?
O2 N1 O3 122.4(2) . . ?
C6 C1 P1 122.00(15) . . ?
C2 C1 P1 118.97(14) . . ?
C2 C1 C6 119.04(18) . . ?
C16 C15 P1 123.66(15) . . ?
C16 C15 C20 118.95(17) . . ?
C20 C15 P1 117.22(14) . . ?
C1 C6 H6 120.1 . . ?
C5 C6 C1 119.76(19) . . ?
C5 C6 H6 120.1 . . ?
C15 C16 H16 119.5 . . ?
C15 C16 C17 120.97(19) . . ?
C17 C16 H16 119.5 . . ?
C31 C30 H30 119.2 . . ?
C31 C30 C29 121.63(17) . . ?
C29 C30 H30 119.2 . . ?
C15 C20 H20 119.7 . . ?
C19 C20 C15 120.67(19) . . ?
C19 C20 H20 119.7 . . ?
C30 C31 C35 120.78(18) . . ?
C30 C31 C32 117.95(19) . . ?
C32 C31 C35 121.25(19) . . ?
C8 C9 H9 119.9 . . ?
C10 C9 H9 119.9 . . ?
C10 C9 C8 120.13(19) . . ?
C1 C2 H2 119.2 . . ?
C3 C2 C1 121.68(18) . . ?
C3 C2 H2 119.2 . . ?
C5 C4 H4 119.6 . . ?
C5 C4 C3 120.80(19) . . ?
C3 C4 H4 119.6 . . ?
C30 C29 P3 118.77(13) . . ?
C30 C29 C34 119.04(17) . . ?
C34 C29 P3 122.19(15) . . ?
C6 C5 C4 120.39(18) . . ?
C6 C5 H5 119.8 . . ?
C4 C5 H5 119.8 . . ?
C9 C8 P1 123.45(15) . . ?
C9 C8 C13 118.75(17) . . ?
C13 C8 P1 117.79(14) . . ?
C9 C10 H10 119.8 . . ?
C11 C10 C9 120.40(19) . . ?
C11 C10 H10 119.8 . . ?
C20 C19 H19 120.2 . . ?
C20 C19 C18 119.70(19) . . ?
C18 C19 H19 120.2 . . ?
C2 C3 C4 118.33(19) . . ?
C2 C3 C7 120.54(19) . . ?
C4 C3 C7 121.11(19) . . ?
C16 C17 C21 120.33(19) . . ?
C18 C17 C16 118.70(19) . . ?
C18 C17 C21 120.97(18) . . ?
C13 C12 C14 120.53(19) . . ?
C11 C12 C13 118.32(18) . . ?
C11 C12 C14 121.15(19) . . ?
C8 C13 H13 119.2 . . ?
C12 C13 C8 121.53(18) . . ?
C12 C13 H13 119.2 . . ?
C19 C18 H18 119.5 . . ?
C17 C18 C19 120.99(18) . . ?
C17 C18 H18 119.5 . . ?
C29 C34 H34 119.9 . . ?
C33 C34 C29 120.10(19) . . ?
C33 C34 H34 119.9 . . ?
C3 C7 H7A 109.5 . . ?
C3 C7 H7B 109.5 . . ?
C3 C7 H7C 109.5 . . ?
H7A C7 H7B 109.5 . . ?
H7A C7 H7C 109.5 . . ?
H7B C7 H7C 109.5 . . ?
C17 C21 H21A 109.5 . . ?
C17 C21 H21B 109.5 . . ?
C17 C21 H21C 109.5 . . ?
H21A C21 H21B 109.5 . . ?
H21A C21 H21C 109.5 . . ?
H21B C21 H21C 109.5 . . ?
C37 C36 P2 119.9(9) . . ?
C37 C36 C41 120.4(10) . . ?
C41 C36 P2 119.7(5) . . ?
C51 C50 P3 124.6(5) . . ?
C55 C50 P3 117.9(6) . . ?
C55 C50 C51 117.5(7) . . ?
C10 C11 C12 120.83(19) . . ?
C10 C11 H11 119.6 . . ?
C12 C11 H11 119.6 . . ?
C013 C00Z P3 117.99(15) . . ?
C017 C00Z P3 123.16(17) . . ?
C017 C00Z C013 118.8(2) . . ?
C23 C22 P2 119.44(14) . . ?
C23 C22 C27 119.25(19) . . ?
C27 C22 P2 121.26(17) . . ?
C013 C011 C01J 120.8(2) . . ?
C01H C011 C013 117.4(2) . . ?
C01H C011 C01J 121.8(2) . . ?
C12 C14 H14A 109.5 . . ?
C12 C14 H14B 109.5 . . ?
C12 C14 H14C 109.5 . . ?
H14A C14 H14B 109.5 . . ?
H14A C14 H14C 109.5 . . ?
H14B C14 H14C 109.5 . . ?
C00Z C013 C011 122.4(2) . . ?
C00Z C013 H013 118.8 . . ?
C011 C013 H013 118.8 . . ?
C22 C23 H23 119.4 . . ?
C22 C23 C24 121.2(2) . . ?
C24 C23 H23 119.4 . . ?
C22 C27 H27 120.2 . . ?
C26 C27 C22 119.7(2) . . ?
C26 C27 H27 120.2 . . ?
C50 C51 H51 119.9 . . ?
C52 C51 C50 120.2(6) . . ?
C52 C51 H51 119.9 . . ?
C00Z C017 H017 120.3 . . ?
C00Z C017 C01I 119.5(2) . . ?
C01I C017 H017 120.3 . . ?
C31 C35 H35A 109.5 . . ?
C31 C35 H35B 109.5 . . ?
C31 C35 H35C 109.5 . . ?
H35A C35 H35B 109.5 . . ?
H35A C35 H35C 109.5 . . ?
H35B C35 H35C 109.5 . . ?
C48 C43 P2 117.9(5) . . ?
C44 C43 P2 124.8(4) . . ?
C44 C43 C48 117.3(7) . . ?
C31 C32 H32 119.4 . . ?
C33 C32 C31 121.1(2) . . ?
C33 C32 H32 119.4 . . ?
C27 C26 H26 119.8 . . ?
C25 C26 C27 120.5(2) . . ?
C25 C26 H26 119.8 . . ?
C34 C33 C32 120.12(19) . . ?
C34 C33 H33 119.9 . . ?
C32 C33 H33 119.9 . . ?
C26 C25 H25 119.4 . . ?
C26 C25 C24 121.2(2) . . ?
C24 C25 H25 119.4 . . ?
C36 C37 H37 120.6 . . ?
C36 C37 C38 118.8(10) . . ?
C38 C37 H37 120.6 . . ?
C43 C48 H48 119.1 . . ?
C47 C48 C43 121.9(6) . . ?
C47 C48 H48 119.1 . . ?
C23 C24 C28 120.7(2) . . ?
C25 C24 C23 118.3(2) . . ?
C25 C24 C28 121.0(2) . . ?
C011 C01H H01H 119.4 . . ?
C01I C01H C011 121.2(2) . . ?
C01I C01H H01H 119.4 . . ?
C017 C01I H01I 119.7 . . ?
C01H C01I C017 120.7(2) . . ?
C01H C01I H01I 119.7 . . ?
C011 C01J H01A 109.5 . . ?
C011 C01J H01B 109.5 . . ?
C011 C01J H01C 109.5 . . ?
H01A C01J H01B 109.5 . . ?
H01A C01J H01C 109.5 . . ?
H01B C01J H01C 109.5 . . ?
C50 C55 H55 118.3 . . ?
C54 C55 C50 123.3(7) . . ?
C54 C55 H55 118.3 . . ?
C51 C52 H52 119.7 . . ?
C51 C52 C53 120.7(7) . . ?
C53 C52 H52 119.7 . . ?
C52 C53 H53 119.3 . . ?
C52 C53 C54 121.3(7) . . ?
C54 C53 H53 119.3 . . ?
C37 C38 H38 120.4 . . ?
C39 C38 C37 119.2(7) . . ?
C39 C38 H38 120.4 . . ?
C43 C44 H44 119.7 . . ?
C45 C44 C43 120.7(5) . . ?
C45 C44 H44 119.7 . . ?
C24 C28 H28A 109.5 . . ?
C24 C28 H28B 109.5 . . ?
C24 C28 H28C 109.5 . . ?
H28A C28 H28B 109.5 . . ?
H28A C28 H28C 109.5 . . ?
H28B C28 H28C 109.5 . . ?
C55 C54 C53 116.9(6) . . ?
C55 C54 C56 121.0(6) . . ?
C53 C54 C56 122.1(5) . . ?
C48 C47 C49 120.3(5) . . ?
C46 C47 C48 118.9(4) . . ?
C46 C47 C49 120.8(5) . . ?
C36 C41 H41 118.4 . . ?
C36 C41 C40 123.2(6) . . ?
C40 C41 H41 118.4 . . ?
C44 C45 H45 119.8 . . ?
C46 C45 C44 120.5(4) . . ?
C46 C45 H45 119.8 . . ?
C47 C46 C45 120.8(4) . . ?
C47 C46 H46 119.6 . . ?
C45 C46 H46 119.6 . . ?
C38 C39 H39 119.1 . . ?
C40 C39 C38 121.9(5) . . ?
C40 C39 H39 119.1 . . ?
C41 C40 C42 121.2(5) . . ?
C39 C40 C41 116.2(5) . . ?
C39 C40 C42 122.6(5) . . ?
C54 C56 H56A 109.5 . . ?
C54 C56 H56B 109.5 . . ?
C54 C56 H56C 109.5 . . ?
H56A C56 H56B 109.5 . . ?
H56A C56 H56C 109.5 . . ?
H56B C56 H56C 109.5 . . ?
C40 C42 H42A 109.5 . . ?
C40 C42 H42B 109.5 . . ?
C40 C42 H42C 109.5 . . ?
H42A C42 H42B 109.5 . . ?
H42A C42 H42C 109.5 . . ?
H42B C42 H42C 109.5 . . ?
C47 C49 H49A 109.5 . . ?
C47 C49 H49B 109.5 . . ?
C47 C49 H49C 109.5 . . ?
H49A C49 H49B 109.5 . . ?
H49A C49 H49C 109.5 . . ?
H49B C49 H49C 109.5 . . ?
C48A C43A P2 119.5(9) . . ?
C44A C43A P2 118.8(13) . . ?
C44A C43A C48A 121.3(16) . . ?
C43A C48A H48A 120.1 . . ?
C43A C48A C47A 119.8(10) . . ?
C47A C48A H48A 120.1 . . ?
C48A C47A C49A 120.3(9) . . ?
C46A C47A C48A 118.3(7) . . ?
C46A C47A C49A 121.3(9) . . ?
C47A C46A H46A 119.1 . . ?
C45A C46A C47A 121.8(8) . . ?
C45A C46A H46A 119.1 . . ?
C46A C45A H45A 120.1 . . ?
C46A C45A C44A 119.9(9) . . ?
C44A C45A H45A 120.1 . . ?
C43A C44A C45A 119.0(13) . . ?
C43A C44A H44A 120.5 . . ?
C45A C44A H44A 120.5 . . ?
C47A C49A H49D 109.5 . . ?
C47A C49A H49E 109.5 . . ?
C47A C49A H49F 109.5 . . ?
H49D C49A H49E 109.5 . . ?
H49D C49A H49F 109.5 . . ?
H49E C49A H49F 109.5 . . ?
C51A C52A H52A 119.8 . . ?
C53A C52A H52A 119.8 . . ?
C53A C52A C51A 120.3(12) . . ?
C52A C51A H51A 120.6 . . ?
C50A C51A C52A 118.8(13) . . ?
C50A C51A H51A 120.6 . . ?
C51A C50A P3 119.6(9) . . ?
C51A C50A C55A 121.4(15) . . ?
C55A C50A P3 118.8(12) . . ?
C50A C55A H55A 120.6 . . ?
C50A C55A C54A 118.7(13) . . ?
C54A C55A H55A 120.6 . . ?
C55A C54A C56A 120.2(9) . . ?
C53A C54A C55A 120.5(11) . . ?
C53A C54A C56A 119.2(9) . . ?
C52A C53A C54A 120.0(12) . . ?
C52A C53A H53A 120.0 . . ?
C54A C53A H53A 120.0 . . ?
C54A C56A H56D 109.5 . . ?
C54A C56A H56E 109.5 . . ?
C54A C56A H56F 109.5 . . ?
H56D C56A H56E 109.5 . . ?
H56D C56A H56F 109.5 . . ?
H56E C56A H56F 109.5 . . ?
C40A C41A H41A 118.6 . . ?
C40A C41A C36A 122.7(15) . . ?
C36A C41A H41A 118.6 . . ?
C41A C40A C42A 120.6(13) . . ?
C41A C40A C39A 115.8(12) . . ?
C39A C40A C42A 123.4(10) . . ?
C40A C42A H42D 109.5 . . ?
C40A C42A H42E 109.5 . . ?
C40A C42A H42F 109.5 . . ?
H42D C42A H42E 109.5 . . ?
H42D C42A H42F 109.5 . . ?
H42E C42A H42F 109.5 . . ?
C40A C39A H39A 117.4 . . ?
C38A C39A C40A 125.2(8) . . ?
C38A C39A H39A 117.4 . . ?
C39A C38A H38A 120.4 . . ?
C39A C38A C37A 119.2(7) . . ?
C37A C38A H38A 120.4 . . ?
C38A C37A H37A 119.9 . . ?
C38A C37A C36A 120.2(8) . . ?
C36A C37A H37A 119.9 . . ?
C41A C36A P2 117.1(12) . . ?
C37A C36A P2 126.0(8) . . ?
C37A C36A C41A 116.6(14) . . ?

loop_
_geom_bond_atom_site_label_1
_geom_bond_atom_site_label_2
_geom_bond_distance
_geom_bond_site_symmetry_2
_geom_bond_publ_flag
Cu1 P3 2.2963(5) . ?
Cu1 P2 2.3281(5) . ?
Cu1 P1 2.3217(5) . ?
Cu1 O1 2.1182(15) . ?
P3 C29 1.8200(19) . ?
P3 C50 1.790(9) . ?
P3 C00Z 1.824(2) . ?
P3 C50A 1.923(18) . ?
P2 C36 1.897(11) . ?
P2 C22 1.829(2) . ?
P2 C43 1.811(9) . ?
P2 C43A 1.90(2) . ?
P2 C36A 1.755(17) . ?
P1 C1 1.830(2) . ?
P1 C15 1.8331(19) . ?
P1 C8 1.8313(19) . ?
O1 N1 1.259(2) . ?
O3 N1 1.230(2) . ?
N1 O2 1.219(2) . ?
C1 C6 1.401(3) . ?
C1 C2 1.394(3) . ?
C15 C16 1.391(3) . ?
C15 C20 1.393(3) . ?
C6 H6 0.9500 . ?
C6 C5 1.388(3) . ?
C16 H16 0.9500 . ?
C16 C17 1.402(3) . ?
C30 H30 0.9500 . ?
C30 C31 1.391(3) . ?
C30 C29 1.391(3) . ?
C20 H20 0.9500 . ?
C20 C19 1.383(3) . ?
C31 C35 1.508(3) . ?
C31 C32 1.391(3) . ?
C9 H9 0.9500 . ?
C9 C8 1.391(3) . ?
C9 C10 1.390(3) . ?
C2 H2 0.9500 . ?
C2 C3 1.392(3) . ?
C4 H4 0.9500 . ?
C4 C5 1.390(3) . ?
C4 C3 1.394(3) . ?
C29 C34 1.398(3) . ?
C5 H5 0.9500 . ?
C8 C13 1.399(3) . ?
C10 H10 0.9500 . ?
C10 C11 1.384(3) . ?
C19 H19 0.9500 . ?
C19 C18 1.389(3) . ?
C3 C7 1.507(3) . ?
C17 C18 1.383(3) . ?
C17 C21 1.511(3) . ?
C12 C13 1.397(3) . ?
C12 C11 1.390(3) . ?
C12 C14 1.510(3) . ?
C13 H13 0.9500 . ?
C18 H18 0.9500 . ?
C34 H34 0.9500 . ?
C34 C33 1.374(3) . ?
C7 H7A 0.9800 . ?
C7 H7B 0.9800 . ?
C7 H7C 0.9800 . ?
C21 H21A 0.9800 . ?
C21 H21B 0.9800 . ?
C21 H21C 0.9800 . ?
C36 C37 1.338(12) . ?
C36 C41 1.375(12) . ?
C50 C51 1.392(7) . ?
C50 C55 1.388(7) . ?
C11 H11 0.9500 . ?
C00Z C013 1.389(3) . ?
C00Z C017 1.389(3) . ?
C22 C23 1.388(3) . ?
C22 C27 1.398(3) . ?
C011 C013 1.394(3) . ?
C011 C01H 1.389(4) . ?
C011 C01J 1.504(4) . ?
C14 H14A 0.9800 . ?
C14 H14B 0.9800 . ?
C14 H14C 0.9800 . ?
C013 H013 0.9500 . ?
C23 H23 0.9500 . ?
C23 C24 1.398(3) . ?
C27 H27 0.9500 . ?
C27 C26 1.386(3) . ?
C51 H51 0.9500 . ?
C51 C52 1.390(8) . ?
C017 H017 0.9500 . ?
C017 C01I 1.394(3) . ?
C35 H35A 0.9800 . ?
C35 H35B 0.9800 . ?
C35 H35C 0.9800 . ?
C43 C48 1.405(8) . ?
C43 C44 1.400(8) . ?
C32 H32 0.9500 . ?
C32 C33 1.390(3) . ?
C26 H26 0.9500 . ?
C26 C25 1.374(4) . ?
C33 H33 0.9500 . ?
C25 H25 0.9500 . ?
C25 C24 1.388(4) . ?
C37 H37 0.9500 . ?
C37 C38 1.444(16) . ?
C48 H48 0.9500 . ?
C48 C47 1.397(10) . ?
C24 C28 1.509(4) . ?
C01H H01H 0.9500 . ?
C01H C01I 1.377(4) . ?
C01I H01I 0.9500 . ?
C01J H01A 0.9800 . ?
C01J H01B 0.9800 . ?
C01J H01C 0.9800 . ?
C55 H55 0.9500 . ?
C55 C54 1.398(7) . ?
C52 H52 0.9500 . ?
C52 C53 1.369(6) . ?
C53 H53 0.9500 . ?
C53 C54 1.389(7) . ?
C38 H38 0.9500 . ?
C38 C39 1.388(11) . ?
C44 H44 0.9500 . ?
C44 C45 1.390(7) . ?
C28 H28A 0.9800 . ?
C28 H28B 0.9800 . ?
C28 H28C 0.9800 . ?
C54 C56 1.509(7) . ?
C47 C46 1.373(7) . ?
C47 C49 1.516(6) . ?
C41 H41 0.9500 . ?
C41 C40 1.404(6) . ?
C45 H45 0.9500 . ?
C45 C46 1.377(6) . ?
C46 H46 0.9500 . ?
C39 H39 0.9500 . ?
C39 C40 1.377(8) . ?
C40 C42 1.506(7) . ?
C56 H56A 0.9800 . ?
C56 H56B 0.9800 . ?
C56 H56C 0.9800 . ?
C42 H42A 0.9800 . ?
C42 H42B 0.9800 . ?
C42 H42C 0.9800 . ?
C49 H49A 0.9800 . ?
C49 H49B 0.9800 . ?
C49 H49C 0.9800 . ?
C43A C48A 1.385(19) . ?
C43A C44A 1.348(16) . ?
C48A H48A 0.9500 . ?
C48A C47A 1.405(15) . ?
C47A C46A 1.371(12) . ?
C47A C49A 1.508(10) . ?
C46A H46A 0.9500 . ?
C46A C45A 1.358(11) . ?
C45A H45A 0.9500 . ?
C45A C44A 1.411(18) . ?
C44A H44A 0.9500 . ?
C49A H49D 0.9800 . ?
C49A H49E 0.9800 . ?
C49A H49F 0.9800 . ?
C52A H52A 0.9500 . ?
C52A C51A 1.399(12) . ?
C52A C53A 1.356(10) . ?
C51A H51A 0.9500 . ?
C51A C50A 1.371(12) . ?
C50A C55A 1.362(11) . ?
C55A H55A 0.9500 . ?
C55A C54A 1.392(11) . ?
C54A C53A 1.369(11) . ?
C54A C56A 1.498(14) . ?
C53A H53A 0.9500 . ?
C56A H56D 0.9800 . ?
C56A H56E 0.9800 . ?
C56A H56F 0.9800 . ?
C41A H41A 0.9500 . ?
C41A C40A 1.35(3) . ?
C41A C36A 1.45(2) . ?
C40A C42A 1.477(12) . ?
C40A C39A 1.396(16) . ?
C42A H42D 0.9800 . ?
C42A H42E 0.9800 . ?
C42A H42F 0.9800 . ?
C39A H39A 0.9500 . ?
C39A C38A 1.338(12) . ?
C38A H38A 0.9500 . ?
C38A C37A 1.377(9) . ?
C37A H37A 0.9500 . ?
C37A C36A 1.413(17) . ?

loop_
_geom_torsion_atom_site_label_1
_geom_torsion_atom_site_label_2
_geom_torsion_atom_site_label_3
_geom_torsion_atom_site_label_4
_geom_torsion
_geom_torsion_site_symmetry_1
_geom_torsion_site_symmetry_2
_geom_torsion_site_symmetry_3
_geom_torsion_site_symmetry_4
_geom_torsion_publ_flag
Cu1 P3 C29 C30 -29.18(17) . . . . ?
Cu1 P3 C29 C34 150.27(15) . . . . ?
Cu1 P3 C50 C51 120.1(10) . . . . ?
Cu1 P3 C50 C55 -59.4(8) . . . . ?
Cu1 P3 C00Z C013 -31.33(18) . . . . ?
Cu1 P3 C00Z C017 150.91(16) . . . . ?
Cu1 P2 C36 C37 66.9(9) . . . . ?
Cu1 P2 C36 C41 -114.2(7) . . . . ?
Cu1 P2 C22 C23 26.78(18) . . . . ?
Cu1 P2 C22 C27 -155.69(14) . . . . ?
Cu1 P2 C43 C48 37.8(8) . . . . ?
Cu1 P2 C43 C44 -142.9(6) . . . . ?
Cu1 P2 C36A C41A 74.8(13) . . . . ?
Cu1 P2 C36A C37A -98.9(12) . . . . ?
Cu1 P1 C1 C6 155.90(13) . . . . ?
Cu1 P1 C1 C2 -24.41(17) . . . . ?
Cu1 P1 C15 C16 119.26(15) . . . . ?
Cu1 P1 C15 C20 -55.95(15) . . . . ?
Cu1 P1 C8 C9 132.34(16) . . . . ?
Cu1 P1 C8 C13 -46.60(18) . . . . ?
Cu1 O1 N1 O3 -48.8(3) . . . . ?
Cu1 O1 N1 O2 132.77(19) . . . . ?
P3 C29 C34 C33 -179.55(19) . . . . ?
P3 C50 C51 C52 178.0(9) . . . . ?
P3 C50 C55 C54 179.9(6) . . . . ?
P3 C00Z C013 C011 -175.27(17) . . . . ?
P3 C00Z C017 C01I 176.8(2) . . . . ?
P3 C50A C55A C54A 178.5(12) . . . . ?
P2 C36 C37 C38 -176.7(7) . . . . ?
P2 C36 C41 C40 -179.9(5) . . . . ?
P2 C22 C23 C24 178.32(17) . . . . ?
P2 C22 C27 C26 -178.81(17) . . . . ?
P2 C43 C48 C47 177.0(6) . . . . ?
P2 C43 C44 C45 -177.5(5) . . . . ?
P2 C43A C48A C47A -174.5(10) . . . . ?
P2 C43A C44A C45A 175.3(11) . . . . ?
P1 C1 C6 C5 179.95(14) . . . . ?
P1 C1 C2 C3 -179.59(14) . . . . ?
P1 C15 C16 C17 -174.68(14) . . . . ?
P1 C15 C20 C19 174.19(15) . . . . ?
P1 C8 C13 C12 179.23(16) . . . . ?
C1 P1 C15 C16 -9.69(18) . . . . ?
C1 P1 C15 C20 175.10(14) . . . . ?
C1 P1 C8 C9 -96.52(18) . . . . ?
C1 P1 C8 C13 84.55(17) . . . . ?
C1 C6 C5 C4 -0.5(3) . . . . ?
C1 C2 C3 C4 -0.2(3) . . . . ?
C1 C2 C3 C7 -178.87(19) . . . . ?
C15 P1 C1 C6 -80.11(16) . . . . ?
C15 P1 C1 C2 99.58(15) . . . . ?
C15 P1 C8 C9 10.6(2) . . . . ?
C15 P1 C8 C13 -168.30(16) . . . . ?
C15 C16 C17 C18 0.9(3) . . . . ?
C15 C16 C17 C21 -179.13(18) . . . . ?
C15 C20 C19 C18 0.7(3) . . . . ?
C6 C1 C2 C3 0.1(3) . . . . ?
C16 C15 C20 C19 -1.3(3) . . . . ?
C16 C17 C18 C19 -1.5(3) . . . . ?
C30 C31 C32 C33 -0.9(4) . . . . ?
C30 C29 C34 C33 -0.1(3) . . . . ?
C20 C15 C16 C17 0.5(3) . . . . ?
C20 C19 C18 C17 0.7(3) . . . . ?
C31 C30 C29 P3 178.48(16) . . . . ?
C31 C30 C29 C34 -1.0(3) . . . . ?
C31 C32 C33 C34 -0.1(4) . . . . ?
C9 C8 C13 C12 0.2(3) . . . . ?
C9 C10 C11 C12 -0.8(3) . . . . ?
C2 C1 C6 C5 0.3(3) . . . . ?
C29 P3 C50 C51 -111.9(10) . . . . ?
C29 P3 C50 C55 68.6(8) . . . . ?
C29 P3 C00Z C013 -159.68(16) . . . . ?
C29 P3 C00Z C017 22.6(2) . . . . ?
C29 C30 C31 C35 -177.2(2) . . . . ?
C29 C30 C31 C32 1.5(3) . . . . ?
C29 C34 C33 C32 0.6(4) . . . . ?
C5 C4 C3 C2 0.0(3) . . . . ?
C5 C4 C3 C7 178.63(19) . . . . ?
C8 P1 C1 C6 26.50(17) . . . . ?
C8 P1 C1 C2 -153.82(15) . . . . ?
C8 P1 C15 C16 -115.70(16) . . . . ?
C8 P1 C15 C20 69.09(16) . . . . ?
C8 C9 C10 C11 -0.8(3) . . . . ?
C10 C9 C8 P1 -177.85(16) . . . . ?
C10 C9 C8 C13 1.1(3) . . . . ?
C3 C4 C5 C6 0.4(3) . . . . ?
C13 C12 C11 C10 2.1(3) . . . . ?
C21 C17 C18 C19 178.55(19) . . . . ?
C36 P2 C22 C23 -101.5(4) . . . . ?
C36 P2 C22 C27 76.0(4) . . . . ?
C36 P2 C43 C48 159.5(7) . . . . ?
C36 P2 C43 C44 -21.1(8) . . . . ?
C36 C37 C38 C39 -4.1(13) . . . . ?
C36 C41 C40 C39 -2.8(8) . . . . ?
C36 C41 C40 C42 174.7(6) . . . . ?
C50 P3 C29 C30 -156.9(3) . . . . ?
C50 P3 C29 C34 22.5(3) . . . . ?
C50 P3 C00Z C013 92.6(4) . . . . ?
C50 P3 C00Z C017 -85.1(4) . . . . ?
C50 C51 C52 C53 2.3(16) . . . . ?
C50 C55 C54 C53 2.0(11) . . . . ?
C50 C55 C54 C56 -176.6(7) . . . . ?
C11 C12 C13 C8 -1.8(3) . . . . ?
C00Z P3 C29 C30 99.41(16) . . . . ?
C00Z P3 C29 C34 -81.13(18) . . . . ?
C00Z P3 C50 C51 -4.4(10) . . . . ?
C00Z P3 C50 C55 176.0(7) . . . . ?
C00Z C017 C01I C01H -1.3(4) . . . . ?
C22 P2 C36 C37 -163.4(8) . . . . ?
C22 P2 C36 C41 15.5(8) . . . . ?
C22 P2 C43 C48 -93.6(7) . . . . ?
C22 P2 C43 C44 85.8(7) . . . . ?
C22 P2 C36A C41A -162.4(13) . . . . ?
C22 P2 C36A C37A 23.9(12) . . . . ?
C22 C23 C24 C25 0.6(3) . . . . ?
C22 C23 C24 C28 179.9(2) . . . . ?
C22 C27 C26 C25 0.5(3) . . . . ?
C011 C01H C01I C017 2.0(4) . . . . ?
C14 C12 C13 C8 178.0(2) . . . . ?
C14 C12 C11 C10 -177.7(2) . . . . ?
C013 C00Z C017 C01I -0.9(3) . . . . ?
C013 C011 C01H C01I -0.4(4) . . . . ?
C23 C22 C27 C26 -1.3(3) . . . . ?
C27 C22 C23 C24 0.7(3) . . . . ?
C27 C26 C25 C24 0.9(4) . . . . ?
C51 C50 C55 C54 0.3(14) . . . . ?
C51 C52 C53 C54 0.0(14) . . . . ?
C017 C00Z C013 C011 2.6(3) . . . . ?
C35 C31 C32 C33 177.7(3) . . . . ?
C43 P2 C36 C37 -57.9(9) . . . . ?
C43 P2 C36 C41 120.9(7) . . . . ?
C43 P2 C22 C23 159.1(2) . . . . ?
C43 P2 C22 C27 -23.3(2) . . . . ?
C43 C48 C47 C46 1.2(11) . . . . ?
C43 C48 C47 C49 -177.7(7) . . . . ?
C43 C44 C45 C46 -0.3(9) . . . . ?
C26 C25 C24 C23 -1.4(4) . . . . ?
C26 C25 C24 C28 179.3(2) . . . . ?
C37 C36 C41 C40 -1.0(13) . . . . ?
C37 C38 C39 C40 0.2(10) . . . . ?
C48 C43 C44 C45 1.9(11) . . . . ?
C48 C47 C46 C45 0.6(8) . . . . ?
C01H C011 C013 C00Z -1.9(3) . . . . ?
C01J C011 C013 C00Z 178.4(2) . . . . ?
C01J C011 C01H C01I 179.3(2) . . . . ?
C55 C50 C51 C52 -2.5(16) . . . . ?
C52 C53 C54 C55 -2.1(11) . . . . ?
C52 C53 C54 C56 176.5(7) . . . . ?
C38 C39 C40 C41 3.0(7) . . . . ?
C38 C39 C40 C42 -174.4(6) . . . . ?
C44 C43 C48 C47 -2.4(12) . . . . ?
C44 C45 C46 C47 -1.1(8) . . . . ?
C41 C36 C37 C38 4.4(15) . . . . ?
C49 C47 C46 C45 179.4(5) . . . . ?
C43A P2 C22 C23 148.0(4) . . . . ?
C43A P2 C22 C27 -34.4(5) . . . . ?
C43A P2 C36A C41A -55.7(16) . . . . ?
C43A P2 C36A C37A 130.6(12) . . . . ?
C43A C48A C47A C46A 0.3(17) . . . . ?
C43A C48A C47A C49A 177.0(12) . . . . ?
C48A C43A C44A C45A 1(3) . . . . ?
C48A C47A C46A C45A -0.9(13) . . . . ?
C47A C46A C45A C44A 1.7(15) . . . . ?
C46A C45A C44A C43A -2(2) . . . . ?
C44A C43A C48A C47A -1(3) . . . . ?
C49A C47A C46A C45A -177.5(8) . . . . ?
C52A C51A C50A P3 -174.9(15) . . . . ?
C52A C51A C50A C55A 0(3) . . . . ?
C51A C52A C53A C54A 1(2) . . . . ?
C51A C50A C55A C54A 4(3) . . . . ?
C50A P3 C29 C30 -150.9(6) . . . . ?
C50A P3 C29 C34 28.5(6) . . . . ?
C50A P3 C00Z C013 97.4(7) . . . . ?
C50A P3 C00Z C017 -80.4(7) . . . . ?
C50A C55A C54A C53A -5(2) . . . . ?
C50A C55A C54A C56A 175.8(15) . . . . ?
C55A C54A C53A C52A 3(2) . . . . ?
C53A C52A C51A C50A -2(3) . . . . ?
C56A C54A C53A C52A -178.0(13) . . . . ?
C41A C40A C39A C38A 1.9(18) . . . . ?
C40A C41A C36A P2 179.5(13) . . . . ?
C40A C41A C36A C37A -6(2) . . . . ?
C40A C39A C38A C37A -5.0(14) . . . . ?
C42A C40A C39A C38A 177.3(9) . . . . ?
C39A C38A C37A C36A 2.2(13) . . . . ?
C38A C37A C36A P2 176.7(9) . . . . ?
C38A C37A C36A C41A 3.0(18) . . . . ?
C36A P2 C22 C23 -93.7(5) . . . . ?
C36A P2 C22 C27 83.8(5) . . . . ?
C36A C41A C40A C42A -171.7(14) . . . . ?
C36A C41A C40A C39A 4(2) . . . . ?
